data_9002880
loop_
_publ_author_name
'Groat, L. A.'
'Chakoumakos, B. C.'
'Brouwer, D. H.'
'Hoffman, C. M.'
'Fyfe, C. A.'
'Morell, H.'
'Schultz, A. J.'

_publ_section_title
;The amblygonite (LiAlPO4F) - montebrasite (LiAlPO4OH) solid solution: A
 combined powder and single-crystal neutron diffraction and solid-state Li
 MAS, CP MAS, and REDOR NMR study Sample AF-46: from Karibib, South Africa at
 T = 295 K Natural Museum of Natural History, Washington D.C. #105914
;
_journal_name_full 'American Mineralogist'
_journal_page_first 195
_journal_page_last 210
_journal_volume 88
_journal_year 2003
_chemical_formula_sum 'Al F0.54 H0.44 Li O4.44 P'
_chemical_name_mineral Amblygonite
_space_group_IT_number 2
_symmetry_space_group_name_Hall '-P 1 (1/2*x+1/2*y,1/2*x-1/2*y,-z)'
_symmetry_space_group_name_H-M 'C -1'
_cell_angle_alpha 90.777
_cell_angle_beta 117.617
_cell_angle_gamma 91.275
_cell_length_a 6.6815
_cell_length_b 7.7160
_cell_length_c 6.9565
_cell_formula_units_Z 4
_cell_volume 317.583
_database_code_amcsd 0002969
_diffrn_ambient_temperature 295
_exptl_crystal_density_diffrn 3.067
_cod_original_formula_sum 'P Al O4.44 F.54 H.44 Li'
_cod_database_code 9002880

loop_
_space_group_symop_operation_xyz
x,y,z
1/2+x,1/2+y,z
-x,-y,-z
1/2-x,1/2-y,-z

loop_
_atom_site_label
_atom_site_fract_x
_atom_site_fract_y
_atom_site_fract_z
_atom_site_occupancy
_atom_site_U_iso_or_equiv
P 0.98526 0.34060 0.26028 1.00000 0.00570
Al1 0.00000 0.00000 0.00000 1.00000 0.00580
Al2 0.00000 0.00000 0.50000 1.00000 0.00490
O1 -0.31648 0.01684 -0.15047 1.00000 0.00880
O2 0.29861 0.06004 0.58277 1.00000 0.00930
O3 0.09968 -0.22222 -0.38606 1.00000 0.00790
O4 0.02593 0.23308 0.09627 1.00000 0.00960
O 0.03180 0.08571 -0.23449 0.44000 0.00870
F 0.03180 0.08571 -0.23449 0.54000 0.00870
H 0.20050 0.13770 0.84360 0.44000 0.02200
Li1 0.04700 -0.32210 0.24800 0.40000 0.01630
Li2 0.06770 -0.32340 0.31400 0.60000 0.01560

loop_
_cod_related_entry_id
_cod_related_entry_database
_cod_related_entry_code
1 AMCSD 0002969
